data_7005290
loop_
_publ_author_name
'Jordi G\'omez-Segura'
'Javier Campo'
'Inhar Imaz'
'Klaus Wurst'
'Jaume Veciana'
'Philippe Gerbier'
'Daniel Ruiz-Molina'

_publ_section_title
;
 New insights into the thermal stability of Mn12 clusters: The case of
 complex [Mn12O12(O2CC?CH)16(H2O)4]?3H2O and its thermolysis derived
 [Mn3(O2CC?CH)6(H2O)4]?2H2O complex
;
_journal_issue 23
_journal_name_full 'Dalton Transactions'
_journal_page_first 2450
_journal_paper_doi 10.1039/b700298j
_journal_year 2007
_chemical_formula_moiety 'C18 H18 Mn3 O18'
_chemical_formula_sum 'C18 H18 Mn3 O18'
_chemical_formula_weight 687.14
_chemical_name_systematic
;
?
;
_space_group_IT_number 14
_symmetry_cell_setting monoclinic
_symmetry_space_group_name_Hall '-P 2yn'
_symmetry_space_group_name_H-M 'P 1 21/n 1'
_atom_sites_solution_hydrogens geom
_atom_sites_solution_primary direct
_atom_sites_solution_secondary difmap
_audit_creation_method SHELXL-97
_cell_angle_alpha 90.00
_cell_angle_beta 99.630(1)
_cell_angle_gamma 90.00
_cell_formula_units_Z 2
_cell_length_a 9.2800(2)
_cell_length_b 9.4132(2)
_cell_length_c 14.9675(3)
_cell_measurement_reflns_used 9970
_cell_measurement_temperature 223(2)
_cell_measurement_theta_max 24.1
_cell_measurement_theta_min 1.0
_cell_volume 1289.05(5)
_computing_data_collection COLLECT
_computing_data_reduction 'DENZO and SCALEPACK'
_computing_structure_refinement 'SHELXL-97 (Sheldrick, 1997)'
_computing_structure_solution 'SHELXS-97 (Sheldrick, 1990)'
_diffrn_ambient_temperature 223(2)
_diffrn_measured_fraction_theta_full 0.999
_diffrn_measured_fraction_theta_max 0.999
_diffrn_measurement_device_type 'Nonius KappaCCD'
_diffrn_measurement_method 'phi- and omega-scans'
_diffrn_radiation_monochromator graphite
_diffrn_radiation_source 'fine-focus sealed tube'
_diffrn_radiation_type MoK\a
_diffrn_radiation_wavelength 0.71073
_diffrn_reflns_av_R_equivalents 0.0183
_diffrn_reflns_av_sigmaI/netI 0.0192
_diffrn_reflns_limit_h_max 10
_diffrn_reflns_limit_h_min 0
_diffrn_reflns_limit_k_max 10
_diffrn_reflns_limit_k_min -10
_diffrn_reflns_limit_l_max 16
_diffrn_reflns_limit_l_min -17
_diffrn_reflns_number 7142
_diffrn_reflns_theta_full 24.11
_diffrn_reflns_theta_max 24.11
_diffrn_reflns_theta_min 2.57
_diffrn_standards_number 0
_exptl_absorpt_coefficient_mu 1.530
_exptl_absorpt_correction_type none
_exptl_crystal_colour colorless
_exptl_crystal_density_diffrn 1.770
_exptl_crystal_density_method 'not measured'
_exptl_crystal_description prism
_exptl_crystal_F_000 690
_exptl_crystal_size_max 0.2
_exptl_crystal_size_mid 0.15
_exptl_crystal_size_min 0.15
_refine_diff_density_max 0.209
_refine_diff_density_min -0.231
_refine_diff_density_rms 0.044
_refine_ls_extinction_coef 0.0055(7)
_refine_ls_extinction_expression Fc^*^=kFc[1+0.001xFc^2^\l^3^/sin(2\q)]^-1/4^
_refine_ls_extinction_method SHELXL
_refine_ls_goodness_of_fit_ref 1.067
_refine_ls_hydrogen_treatment 'constr, refined at O7, O8 and O9'
_refine_ls_matrix_type full
_refine_ls_number_parameters 203
_refine_ls_number_reflns 2057
_refine_ls_number_restraints 0
_refine_ls_restrained_S_all 1.067
_refine_ls_R_factor_all 0.0220
_refine_ls_R_factor_gt 0.0193
_refine_ls_shift/su_max 0.001
_refine_ls_shift/su_mean 0.000
_refine_ls_structure_factor_coef Fsqd
_refine_ls_weighting_details 'calc w=1/[\s^2^(Fo^2^)+(0.0227P)^2^+0.6154P] where P=(Fo^2^+2Fc^2^)/3'
_refine_ls_weighting_scheme calc
_refine_ls_wR_factor_gt 0.0486
_refine_ls_wR_factor_ref 0.0498
_reflns_number_gt 1889
_reflns_number_total 2057
_reflns_threshold_expression >2sigma(I)
_cod_data_source_file b700298j.txt
_cod_data_source_block Mn3prop
_cod_original_sg_symbol_Hall -P2yn
_cod_original_sg_symbol_H-M 'P 21/n'
_cod_database_code 7005290

loop_
_symmetry_equiv_pos_as_xyz
'x, y, z'
'-x+1/2, y+1/2, -z+1/2'
'-x, -y, -z'
'x-1/2, -y-1/2, z-1/2'

loop_
_atom_site_label
_atom_site_type_symbol
_atom_site_fract_x
_atom_site_fract_y
_atom_site_fract_z
_atom_site_U_iso_or_equiv
_atom_site_adp_type
_atom_site_occupancy
_atom_site_symmetry_multiplicity
_atom_site_calc_flag
_atom_site_refinement_flags
_atom_site_disorder_assembly
_atom_site_disorder_group
Mn1 Mn 0.0000 0.0000 0.0000 0.01590(12) Uani 1 2 d S . .
Mn2 Mn 0.19973(3) 0.07377(3) 0.208595(16) 0.01826(11) Uani 1 1 d . . .
O1 O 0.14524(12) 0.16472(12) -0.02529(7) 0.0220(3) Uani 1 1 d . . .
O2 O 0.27911(13) 0.21356(13) 0.11012(8) 0.0256(3) Uani 1 1 d . . .
O3 O 0.17803(12) -0.09183(11) 0.09965(7) 0.0199(3) Uani 1 1 d . . .
O4 O 0.27888(13) -0.25190(12) 0.19868(8) 0.0258(3) Uani 1 1 d . . .
O5 O -0.02176(12) 0.10724(12) 0.12875(7) 0.0209(3) Uani 1 1 d . . .
O6 O -0.12048(14) 0.25958(14) 0.21598(9) 0.0333(3) Uani 1 1 d . . .
O7 O 0.08791(15) -0.05328(13) 0.29658(9) 0.0224(3) Uani 1 1 d . . .
H7A H 0.017(3) -0.101(3) 0.2697(18) 0.059(8) Uiso 1 1 d . . .
H7B H 0.139(3) -0.109(3) 0.3285(18) 0.055(8) Uiso 1 1 d . . .
O8 O 0.42568(15) 0.01783(18) 0.26573(10) 0.0303(3) Uani 1 1 d . . .
H8A H 0.458(3) -0.058(3) 0.2663(17) 0.046(8) Uiso 1 1 d . . .
H85 H 0.490(3) 0.080(3) 0.2703(18) 0.062(9) Uiso 1 1 d . . .
O9 O 0.11291(16) 0.23683(15) -0.20892(10) 0.0307(3) Uani 1 1 d . . .
H9A H 0.130(2) 0.213(2) -0.1571(18) 0.045(7) Uiso 1 1 d . . .
H9B H 0.191(3) 0.233(3) -0.2286(17) 0.055(8) Uiso 1 1 d . . .
C1 C 0.25157(18) 0.22088(17) 0.02520(11) 0.0198(4) Uani 1 1 d . . .
C2 C 0.3531(2) 0.30072(19) -0.02079(12) 0.0267(4) Uani 1 1 d . . .
C3 C 0.4304(2) 0.3606(2) -0.06316(14) 0.0386(5) Uani 1 1 d . . .
H3 H 0.4921 0.4084 -0.0970 0.046 Uiso 1 1 calc . . .
C4 C 0.21471(17) -0.21902(17) 0.12210(11) 0.0181(4) Uani 1 1 d . . .
C5 C 0.1785(2) -0.32682(19) 0.05204(12) 0.0279(4) Uani 1 1 d . . .
C6 C 0.1487(3) -0.4103(2) -0.00655(15) 0.0453(6) Uani 1 1 d . . .
H6 H 0.1248 -0.4771 -0.0534 0.054 Uiso 1 1 calc . . .
C7 C -0.12979(18) 0.16343(19) 0.15948(11) 0.0220(4) Uani 1 1 d . . .
C8 C -0.2741(2) 0.1035(2) 0.12487(12) 0.0299(4) Uani 1 1 d . . .
C9 C -0.3909(2) 0.0539(3) 0.10285(15) 0.0460(6) Uani 1 1 d . . .
H9 H -0.4843 0.0142 0.0852 0.055 Uiso 1 1 calc . . .

loop_
_atom_site_aniso_label
_atom_site_aniso_U_11
_atom_site_aniso_U_22
_atom_site_aniso_U_33
_atom_site_aniso_U_23
_atom_site_aniso_U_13
_atom_site_aniso_U_12
Mn1 0.0173(2) 0.0175(2) 0.01216(19) 0.00116(13) 0.00032(14) -0.00180(14)
Mn2 0.02157(17) 0.01892(17) 0.01369(16) -0.00148(10) 0.00123(11) -0.00339(10)
O1 0.0245(6) 0.0238(6) 0.0172(6) 0.0009(5) 0.0023(5) -0.0072(5)
O2 0.0316(7) 0.0283(7) 0.0163(6) 0.0009(5) 0.0026(5) -0.0105(6)
O3 0.0251(6) 0.0159(6) 0.0171(6) 0.0010(5) -0.0010(5) 0.0038(5)
O4 0.0339(7) 0.0213(6) 0.0194(7) 0.0045(5) -0.0037(5) 0.0025(5)
O5 0.0191(6) 0.0275(6) 0.0164(6) -0.0014(5) 0.0036(5) 0.0047(5)
O6 0.0312(7) 0.0380(8) 0.0314(7) -0.0141(6) 0.0070(6) 0.0024(6)
O7 0.0252(7) 0.0219(7) 0.0198(7) 0.0032(6) 0.0029(6) 0.0013(6)
O8 0.0255(8) 0.0260(8) 0.0378(8) 0.0005(6) 0.0006(6) 0.0011(7)
O9 0.0258(8) 0.0427(8) 0.0230(8) 0.0103(6) 0.0024(6) -0.0036(6)
C1 0.0230(9) 0.0167(9) 0.0207(9) 0.0000(7) 0.0064(7) -0.0015(7)
C2 0.0296(10) 0.0288(10) 0.0211(9) -0.0011(8) 0.0023(8) -0.0094(8)
C3 0.0392(12) 0.0442(12) 0.0345(11) 0.0042(10) 0.0122(9) -0.0154(10)
C4 0.0176(8) 0.0183(9) 0.0187(9) 0.0002(7) 0.0042(7) 0.0004(7)
C5 0.0371(11) 0.0203(9) 0.0245(10) 0.0025(9) 0.0003(8) 0.0057(8)
C6 0.0692(16) 0.0304(12) 0.0332(12) -0.0083(10) -0.0009(11) 0.0033(11)
C7 0.0238(9) 0.0262(10) 0.0158(9) 0.0027(8) 0.0032(7) 0.0039(8)
C8 0.0259(11) 0.0378(11) 0.0270(10) -0.0084(8) 0.0072(8) 0.0073(9)
C9 0.0267(12) 0.0698(16) 0.0422(13) -0.0189(12) 0.0079(10) -0.0040(11)

loop_
_atom_type_symbol
_atom_type_description
_atom_type_scat_dispersion_real
_atom_type_scat_dispersion_imag
_atom_type_scat_source
C C 0.0033 0.0016 'International Tables Vol C Tables 4.2.6.8 and 6.1.1.4'
H H 0.0000 0.0000 'International Tables Vol C Tables 4.2.6.8 and 6.1.1.4'
O O 0.0106 0.0060 'International Tables Vol C Tables 4.2.6.8 and 6.1.1.4'
Mn Mn 0.3368 0.7283 'International Tables Vol C Tables 4.2.6.8 and 6.1.1.4'

loop_
_geom_angle_atom_site_label_1
_geom_angle_atom_site_label_2
_geom_angle_atom_site_label_3
_geom_angle
_geom_angle_site_symmetry_1
_geom_angle_site_symmetry_3
_geom_angle_publ_flag
O1 Mn1 O1 180.00(8) . 3 ?
O1 Mn1 O3 91.10(4) . 3 ?
O1 Mn1 O3 88.90(4) 3 3 ?
O1 Mn1 O3 88.90(4) . . ?
O1 Mn1 O3 91.10(4) 3 . ?
O3 Mn1 O3 180.00(5) 3 . ?
O1 Mn1 O5 91.41(4) . 3 ?
O1 Mn1 O5 88.59(4) 3 3 ?
O3 Mn1 O5 75.97(4) 3 3 ?
O3 Mn1 O5 104.03(4) . 3 ?
O1 Mn1 O5 88.59(4) . . ?
O1 Mn1 O5 91.41(4) 3 . ?
O3 Mn1 O5 104.03(4) 3 . ?
O3 Mn1 O5 75.97(4) . . ?
O5 Mn1 O5 180.00(6) 3 . ?
O4 Mn2 O7 91.78(5) 2 . ?
O4 Mn2 O8 87.26(5) 2 . ?
O7 Mn2 O8 98.88(6) . . ?
O4 Mn2 O2 88.31(4) 2 . ?
O7 Mn2 O2 171.15(5) . . ?
O8 Mn2 O2 89.96(5) . . ?
O4 Mn2 O5 102.57(4) 2 . ?
O7 Mn2 O5 84.90(5) . . ?
O8 Mn2 O5 169.41(5) . . ?
O2 Mn2 O5 86.44(4) . . ?
O4 Mn2 O3 173.87(4) 2 . ?
O7 Mn2 O3 93.70(4) . . ?
O8 Mn2 O3 94.61(5) . . ?
O2 Mn2 O3 85.86(4) . . ?
O5 Mn2 O3 75.20(4) . . ?
C1 O1 Mn1 131.07(10) . . ?
C1 O2 Mn2 132.75(11) . . ?
C4 O3 Mn1 133.04(10) . . ?
C4 O3 Mn2 118.31(10) . . ?
Mn1 O3 Mn2 100.67(4) . . ?
C4 O4 Mn2 140.40(11) . 2_545 ?
C7 O5 Mn1 133.59(10) . . ?
C7 O5 Mn2 124.98(10) . . ?
Mn1 O5 Mn2 101.11(4) . . ?
Mn2 O7 H7A 114.7(17) . . ?
Mn2 O7 H7B 115.4(18) . . ?
H7A O7 H7B 106(2) . . ?
Mn2 O8 H8A 124.9(18) . . ?
Mn2 O8 H85 119.3(18) . . ?
H8A O8 H85 112(2) . . ?
H9A O9 H9B 107(2) . . ?
O1 C1 O2 126.36(15) . . ?
O1 C1 C2 115.86(14) . . ?
O2 C1 C2 117.78(15) . . ?
C3 C2 C1 175.5(2) . . ?
C2 C3 H3 180.0 . . ?
O4 C4 O3 122.98(15) . . ?
O4 C4 C5 120.59(15) . . ?
O3 C4 C5 116.43(14) . . ?
C6 C5 C4 177.8(2) . . ?
C5 C6 H6 180.0 . . ?
O6 C7 O5 125.38(16) . . ?
O6 C7 C8 118.71(15) . . ?
O5 C7 C8 115.89(15) . . ?
C9 C8 C7 175.6(2) . . ?
C8 C9 H9 180.0 . . ?

loop_
_geom_bond_atom_site_label_1
_geom_bond_atom_site_label_2
_geom_bond_distance
_geom_bond_site_symmetry_2
_geom_bond_publ_flag
Mn1 O1 2.1295(11) . ?
Mn1 O1 2.1295(11) 3 ?
Mn1 O3 2.2083(11) 3 ?
Mn1 O3 2.2083(11) . ?
Mn1 O5 2.2144(11) 3 ?
Mn1 O5 2.2144(11) . ?
Mn2 O4 2.1370(11) 2 ?
Mn2 O7 2.1676(12) . ?
Mn2 O8 2.1921(14) . ?
Mn2 O2 2.1931(12) . ?
Mn2 O5 2.2205(11) . ?
Mn2 O3 2.2405(11) . ?
O1 C1 1.255(2) . ?
O2 C1 1.256(2) . ?
O3 C4 1.274(2) . ?
O4 C4 1.239(2) . ?
O4 Mn2 2.1370(11) 2_545 ?
O5 C7 1.285(2) . ?
O6 C7 1.232(2) . ?
O7 H7A 0.84(3) . ?
O7 H7B 0.81(3) . ?
O8 H8A 0.77(3) . ?
O8 H85 0.83(3) . ?
O9 H9A 0.80(3) . ?
O9 H9B 0.83(3) . ?
C1 C2 1.464(2) . ?
C2 C3 1.178(3) . ?
C3 H3 0.9400 . ?
C4 C5 1.458(2) . ?
C5 C6 1.176(3) . ?
C6 H6 0.9400 . ?
C7 C8 1.466(3) . ?
C8 C9 1.176(3) . ?
C9 H9 0.9400 . ?
